data_2228857
loop_
_publ_author_name
'Sung, Hui-Ling'
'Hsu, Hsiu-Ling'
'Kuo, Ting-Shen'

_publ_section_title
;
 Azido[1,2-bis(diphenylphosphanyl)ethane-\k^2^<i>P</i>,<i>P</i>'](\h^5^-indenyl)ruthenium(II)
;
_journal_coeditor_code RN2075
_journal_issue 1
_journal_name_full 'Acta Crystallographica Section E'
_journal_page_first m124
_journal_paper_doi 10.1107/S1600536810053006
_journal_volume 67
_journal_year 2011
_chemical_formula_iupac '[Ru (C9 H7) (N3) (C26 H24 P2)]'
_chemical_formula_moiety 'C35 H31 N3 P2 Ru'
_chemical_formula_sum 'C35 H31 N3 P2 Ru'
_chemical_formula_weight 656.64
_chemical_name_systematic
;
Azido[1,2-bis(diphenylphosphanyl)ethane-\k^2^<i>P</i>,<i>P</i>'](\h^5^-
indenyl)ruthenium(II)
;
_space_group_IT_number 14
_symmetry_cell_setting monoclinic
_symmetry_space_group_name_Hall '-P 2ybc'
_symmetry_space_group_name_H-M 'P 1 21/c 1'
_atom_sites_solution_hydrogens geom
_atom_sites_solution_primary direct
_atom_sites_solution_secondary difmap
_cell_angle_alpha 90.00
_cell_angle_beta 96.015(19)
_cell_angle_gamma 90.00
_cell_formula_units_Z 4
_cell_length_a 11.331(6)
_cell_length_b 14.567(9)
_cell_length_c 17.873(11)
_cell_measurement_reflns_used 1167
_cell_measurement_temperature 200(2)
_cell_measurement_theta_max 19.389
_cell_measurement_theta_min 2.613
_cell_volume 2934(3)
_computing_cell_refinement 'SAINT (Bruker, 2007)'
_computing_data_collection 'APEX2 (Bruker, 2007)'
_computing_data_reduction 'SAINT (Bruker, 2007)'
_computing_molecular_graphics 'ORTEP-3 for Windows (Farrugia, 1997)'
_computing_publication_material 'WinGX (Farrugia, 1999)'
_computing_structure_refinement 'SHELXL97 (Sheldrick, 2008)'
_computing_structure_solution 'SHELXS97 (Sheldrick, 2008)'
_diffrn_ambient_temperature 200(2)
_diffrn_detector_area_resol_mean 9
_diffrn_measured_fraction_theta_full 0.997
_diffrn_measured_fraction_theta_max 0.997
_diffrn_measurement_device_type 'Bruker Kappa APEXII CCD area-detector'
_diffrn_measurement_method 'CCD rotation images, thick slices'
_diffrn_radiation_monochromator graphite
_diffrn_radiation_source 'fine-focus sealed tube'
_diffrn_radiation_type MoK\a
_diffrn_radiation_wavelength 0.71073
_diffrn_reflns_av_R_equivalents 0.1554
_diffrn_reflns_av_sigmaI/netI 0.2218
_diffrn_reflns_limit_h_max 10
_diffrn_reflns_limit_h_min -13
_diffrn_reflns_limit_k_max 17
_diffrn_reflns_limit_k_min -16
_diffrn_reflns_limit_l_max 20
_diffrn_reflns_limit_l_min -21
_diffrn_reflns_number 20374
_diffrn_reflns_theta_full 25.02
_diffrn_reflns_theta_max 25.02
_diffrn_reflns_theta_min 1.81
_exptl_absorpt_coefficient_mu 0.674
_exptl_absorpt_correction_T_max 0.9736
_exptl_absorpt_correction_T_min 0.8659
_exptl_absorpt_correction_type multi-scan
_exptl_absorpt_process_details '(SADABS; Bruker, 2005)'
_exptl_crystal_colour orange-brown
_exptl_crystal_density_diffrn 1.487
_exptl_crystal_density_method 'not measured'
_exptl_crystal_description prism
_exptl_crystal_F_000 1344
_exptl_crystal_size_max 0.22
_exptl_crystal_size_mid 0.10
_exptl_crystal_size_min 0.04
_refine_diff_density_max 0.538
_refine_diff_density_min -0.526
_refine_ls_extinction_method none
_refine_ls_goodness_of_fit_ref 0.753
_refine_ls_hydrogen_treatment constr
_refine_ls_matrix_type full
_refine_ls_number_parameters 370
_refine_ls_number_reflns 5167
_refine_ls_number_restraints 0
_refine_ls_restrained_S_all 0.753
_refine_ls_R_factor_all 0.1388
_refine_ls_R_factor_gt 0.0525
_refine_ls_shift/su_max 0.001
_refine_ls_shift/su_mean 0.000
_refine_ls_structure_factor_coef Fsqd
_refine_ls_weighting_details 'calc w=1/[\s^2^(Fo^2^)+(0.0072P)^2^+0.0000P] where P=(Fo^2^+2Fc^2^)/3'
_refine_ls_weighting_scheme calc
_refine_ls_wR_factor_gt 0.0760
_refine_ls_wR_factor_ref 0.0960
_reflns_number_gt 2438
_reflns_number_total 5167
_reflns_threshold_expression I>2sigma(I)
_cod_data_source_file rn2075.cif
_cod_data_source_block I
_cod_original_sg_symbol_H-M 'P 21/c'
_cod_database_code 2228857
_cod_database_fobs_code 2228857

loop_
_symmetry_equiv_pos_as_xyz
'x, y, z'
'-x, y+1/2, -z+1/2'
'-x, -y, -z'
'x, -y-1/2, z-1/2'

loop_
_atom_site_type_symbol
_atom_site_label
_atom_site_fract_x
_atom_site_fract_y
_atom_site_fract_z
_atom_site_U_iso_or_equiv
_atom_site_adp_type
_atom_site_calc_flag
_atom_site_refinement_flags
_atom_site_occupancy
_atom_site_disorder_assembly
_atom_site_disorder_group
C C1 0.2833(6) -0.0987(4) 0.6432(4) 0.0325(18) Uani d . 1 . .
C C2 0.2129(7) -0.1041(5) 0.7006(5) 0.049(2) Uani d . 1 . .
H H2 0.2220 -0.0601 0.7401 0.059 Uiso calc R 1 . .
C C3 0.1277(7) -0.1734(6) 0.7021(5) 0.059(3) Uani d . 1 . .
H H3 0.0776 -0.1764 0.7415 0.071 Uiso calc R 1 . .
C C4 0.1185(8) -0.2362(6) 0.6459(6) 0.068(3) Uani d . 1 . .
H H4 0.0606 -0.2834 0.6457 0.082 Uiso calc R 1 . .
C C5 0.1902(8) -0.2329(5) 0.5900(5) 0.064(3) Uani d . 1 . .
H H5 0.1836 -0.2790 0.5522 0.077 Uiso calc R 1 . .
C C6 0.2728(6) -0.1636(4) 0.5869(4) 0.043(2) Uani d . 1 . .
H H6 0.3214 -0.1608 0.5467 0.052 Uiso calc R 1 . .
C C7 0.3040(6) 0.0764(4) 0.5736(3) 0.0283(17) Uani d . 1 . .
C C8 0.1933(6) 0.0576(5) 0.5384(4) 0.0391(18) Uani d . 1 . .
H H8 0.1545 0.0022 0.5497 0.047 Uiso calc R 1 . .
C C9 0.1373(7) 0.1183(5) 0.4863(4) 0.051(2) Uani d . 1 . .
H H9 0.0611 0.1040 0.4616 0.062 Uiso calc R 1 . .
C C10 0.1919(7) 0.1986(5) 0.4707(4) 0.042(2) Uani d . 1 . .
H H10 0.1531 0.2403 0.4354 0.050 Uiso calc R 1 . .
C C11 0.3001(7) 0.2193(4) 0.5050(4) 0.042(2) Uani d . 1 . .
H H11 0.3376 0.2751 0.4932 0.050 Uiso calc R 1 . .
C C12 0.3570(6) 0.1599(4) 0.5572(4) 0.040(2) Uani d . 1 . .
H H12 0.4324 0.1758 0.5822 0.048 Uiso calc R 1 . .
C C13 0.5126(5) -0.0399(4) 0.5971(4) 0.0340(18) Uani d . 1 . .
H H13A 0.4876 -0.0918 0.5633 0.041 Uiso calc R 1 . .
H H13B 0.5410 0.0103 0.5663 0.041 Uiso calc R 1 . .
C C14 0.6120(5) -0.0706(4) 0.6553(4) 0.0317(17) Uani d . 1 . .
H H14A 0.6859 -0.0807 0.6315 0.038 Uiso calc R 1 . .
H H14B 0.5904 -0.1286 0.6794 0.038 Uiso calc R 1 . .
C C15 0.7216(6) 0.1045(4) 0.6777(4) 0.0324(18) Uani d . 1 . .
C C16 0.6805(7) 0.1910(4) 0.6570(4) 0.039(2) Uani d . 1 . .
H H16 0.6040 0.2091 0.6688 0.047 Uiso calc R 1 . .
C C17 0.7460(7) 0.2512(5) 0.6202(4) 0.055(2) Uani d . 1 . .
H H17 0.7153 0.3103 0.6069 0.066 Uiso calc R 1 . .
C C18 0.8549(8) 0.2266(6) 0.6024(4) 0.057(3) Uani d . 1 . .
H H18 0.9004 0.2688 0.5768 0.069 Uiso calc R 1 . .
C C19 0.9000(7) 0.1414(6) 0.6211(4) 0.058(2) Uani d . 1 . .
H H19 0.9761 0.1244 0.6079 0.070 Uiso calc R 1 . .
C C20 0.8349(6) 0.0805(5) 0.6592(4) 0.045(2) Uani d . 1 . .
H H20 0.8669 0.0219 0.6730 0.053 Uiso calc R 1 . .
C C21 0.7412(6) -0.0228(4) 0.7992(4) 0.0316(18) Uani d . 1 . .
C C22 0.7937(6) -0.1062(4) 0.7984(5) 0.046(2) Uani d . 1 . .
H H22 0.7785 -0.1444 0.7554 0.055 Uiso calc R 1 . .
C C23 0.8685(7) -0.1366(5) 0.8588(5) 0.062(3) Uani d . 1 . .
H H23 0.9070 -0.1943 0.8565 0.075 Uiso calc R 1 . .
C C24 0.8876(6) -0.0838(5) 0.9224(4) 0.050(2) Uani d . 1 . .
H H24 0.9376 -0.1055 0.9647 0.060 Uiso calc R 1 . .
C C25 0.8347(6) -0.0003(5) 0.9246(4) 0.043(2) Uani d . 1 . .
H H25 0.8478 0.0368 0.9684 0.052 Uiso calc R 1 . .
C C26 0.7628(6) 0.0299(4) 0.8635(4) 0.041(2) Uani d . 1 . .
H H26 0.7266 0.0886 0.8653 0.049 Uiso calc R 1 . .
C C27 0.3015(7) 0.1547(4) 0.7838(4) 0.0366(19) Uani d . 1 . .
C C28 0.1798(7) 0.1421(4) 0.7569(4) 0.043(2) Uani d . 1 . .
H H28 0.1481 0.1675 0.7101 0.051 Uiso calc R 1 . .
C C29 0.1103(7) 0.0932(5) 0.7995(5) 0.050(2) Uani d . 1 . .
H H29 0.0285 0.0858 0.7826 0.060 Uiso calc R 1 . .
C C30 0.1562(6) 0.0527(5) 0.8687(4) 0.045(2) Uani d . 1 . .
H H30 0.1052 0.0183 0.8970 0.054 Uiso calc R 1 . .
C C31 0.2735(6) 0.0626(5) 0.8951(4) 0.0415(18) Uani d . 1 . .
H H31 0.3040 0.0346 0.9411 0.050 Uiso calc R 1 . .
C C32 0.3488(6) 0.1149(4) 0.8534(4) 0.0294(17) Uani d . 1 . .
C C33 0.4714(6) 0.1389(4) 0.8655(4) 0.0319(18) Uani d . 1 . .
H H33 0.5261 0.1246 0.9116 0.038 Uiso calc R 1 . .
C C34 0.4981(6) 0.1950(4) 0.8056(4) 0.035(2) Uani d . 1 . .
H H34 0.5756 0.2270 0.8028 0.042 Uiso calc R 1 . .
C C35 0.4014(7) 0.2019(4) 0.7521(4) 0.038(2) Uani d . 1 . .
H H35 0.3957 0.2409 0.7058 0.046 Uiso calc R 1 . .
N N1 0.4613(5) -0.0796(3) 0.8004(3) 0.0340(16) Uani d . 1 . .
N N2 0.4855(6) -0.0931(4) 0.8660(4) 0.0495(19) Uani d . 1 . .
N N3 0.5048(7) -0.1117(5) 0.9303(4) 0.082(3) Uani d . 1 . .
P P1 0.38539(16) 0.00036(11) 0.64504(10) 0.0282(5) Uani d . 1 . .
P P2 0.63247(16) 0.02162(11) 0.72512(11) 0.0288(5) Uani d . 1 . .
Ru Ru1 0.45473(5) 0.05865(3) 0.75994(3) 0.02632(16) Uani d . 1 . .

loop_
_atom_site_aniso_label
_atom_site_aniso_U_11
_atom_site_aniso_U_22
_atom_site_aniso_U_33
_atom_site_aniso_U_12
_atom_site_aniso_U_13
_atom_site_aniso_U_23
C1 0.027(5) 0.030(4) 0.037(5) -0.005(3) -0.011(4) 0.006(3)
C2 0.043(6) 0.047(5) 0.058(6) -0.004(4) 0.001(5) -0.003(4)
C3 0.044(6) 0.069(6) 0.062(7) -0.017(5) -0.007(5) 0.029(5)
C4 0.065(7) 0.052(6) 0.082(9) -0.038(5) -0.024(6) 0.029(5)
C5 0.082(8) 0.045(5) 0.061(7) -0.022(5) -0.018(6) 0.005(5)
C6 0.057(6) 0.029(4) 0.041(6) -0.003(4) -0.009(4) -0.001(4)
C7 0.037(5) 0.028(4) 0.021(4) 0.002(3) 0.006(4) -0.002(3)
C8 0.031(5) 0.035(4) 0.049(5) -0.004(4) -0.009(4) 0.008(4)
C9 0.045(6) 0.051(5) 0.057(6) -0.001(4) 0.001(5) 0.001(4)
C10 0.047(6) 0.042(5) 0.034(5) 0.017(4) -0.003(4) 0.007(4)
C11 0.061(6) 0.024(4) 0.038(5) 0.001(4) 0.001(5) 0.008(3)
C12 0.044(5) 0.030(4) 0.043(5) -0.003(4) -0.004(4) 0.004(4)
C13 0.032(5) 0.031(4) 0.040(5) -0.003(3) 0.007(4) -0.006(3)
C14 0.024(4) 0.032(4) 0.038(5) 0.001(3) 0.001(4) -0.007(4)
C15 0.025(5) 0.045(4) 0.027(5) -0.012(3) 0.006(4) -0.006(3)
C16 0.048(6) 0.039(4) 0.030(5) -0.014(4) 0.004(4) 0.005(4)
C17 0.049(6) 0.062(5) 0.053(6) -0.021(5) 0.001(5) 0.008(4)
C18 0.045(6) 0.079(6) 0.045(6) -0.036(5) -0.009(5) 0.020(5)
C19 0.020(5) 0.105(7) 0.049(6) -0.018(5) 0.006(4) -0.003(5)
C20 0.032(5) 0.055(5) 0.048(5) -0.004(4) 0.013(4) -0.007(4)
C21 0.017(4) 0.035(4) 0.043(5) 0.000(3) 0.004(4) 0.000(3)
C22 0.034(5) 0.032(4) 0.066(7) 0.004(4) -0.020(5) -0.012(4)
C23 0.054(6) 0.034(5) 0.091(8) 0.020(4) -0.027(6) -0.008(5)
C24 0.040(5) 0.058(6) 0.048(6) -0.011(4) -0.010(4) -0.002(4)
C25 0.033(5) 0.043(5) 0.051(6) 0.004(4) -0.005(4) -0.005(4)
C26 0.044(5) 0.036(4) 0.041(5) 0.017(4) -0.001(4) 0.001(4)
C27 0.034(5) 0.031(4) 0.046(6) 0.013(4) 0.010(4) -0.007(4)
C28 0.040(6) 0.044(5) 0.043(6) 0.008(4) -0.001(5) -0.004(4)
C29 0.021(5) 0.065(6) 0.062(7) 0.000(4) 0.000(5) -0.023(5)
C30 0.035(5) 0.054(5) 0.050(6) -0.002(4) 0.020(4) -0.012(5)
C31 0.037(5) 0.055(4) 0.033(5) -0.001(4) 0.006(4) -0.012(4)
C32 0.031(5) 0.037(4) 0.019(4) 0.005(3) -0.005(4) -0.003(3)
C33 0.030(5) 0.042(4) 0.022(5) 0.000(3) -0.006(4) -0.009(3)
C34 0.026(5) 0.029(4) 0.050(6) -0.004(3) 0.006(4) -0.018(4)
C35 0.046(5) 0.018(4) 0.053(6) 0.005(3) 0.017(5) -0.002(3)
N1 0.035(4) 0.037(4) 0.028(4) -0.001(3) -0.006(3) 0.005(3)
N2 0.056(5) 0.036(4) 0.056(6) 0.003(3) 0.003(5) 0.013(4)
N3 0.103(7) 0.076(5) 0.065(6) 0.007(4) -0.004(6) 0.023(5)
P1 0.0299(12) 0.0245(10) 0.0298(12) 0.0000(8) 0.0008(10) 0.0009(8)
P2 0.0272(12) 0.0289(9) 0.0303(13) -0.0012(8) 0.0024(10) -0.0014(9)
Ru1 0.0255(3) 0.0245(3) 0.0284(3) -0.0003(3) 0.0004(2) -0.0020(3)

loop_
_atom_type_symbol
_atom_type_description
_atom_type_scat_dispersion_real
_atom_type_scat_dispersion_imag
_atom_type_scat_source
C C 0.0033 0.0016 'International Tables Vol C Tables 4.2.6.8 and 6.1.1.4'
H H 0.0000 0.0000 'International Tables Vol C Tables 4.2.6.8 and 6.1.1.4'
N N 0.0061 0.0033 'International Tables Vol C Tables 4.2.6.8 and 6.1.1.4'
P P 0.1023 0.0942 'International Tables Vol C Tables 4.2.6.8 and 6.1.1.4'
Ru Ru -1.2594 0.8363 'International Tables Vol C Tables 4.2.6.8 and 6.1.1.4'
O O 0.0106 0.0060 'International Tables Vol C Tables 4.2.6.8 and 6.1.1.4'

loop_
_geom_angle_atom_site_label_1
_geom_angle_atom_site_label_2
_geom_angle_atom_site_label_3
_geom_angle_site_symmetry_1
_geom_angle_site_symmetry_3
_geom_angle
_geom_angle_publ_flag
C2 C1 C6 . . 119.8(7) ?
C2 C1 P1 . . 116.4(5) ?
C6 C1 P1 . . 123.7(6) ?
C1 C2 C3 . . 120.9(8) ?
C1 C2 H2 . . 119.5 ?
C3 C2 H2 . . 119.5 ?
C4 C3 C2 . . 118.2(8) ?
C4 C3 H3 . . 120.9 ?
C2 C3 H3 . . 120.9 ?
C5 C4 C3 . . 121.3(8) ?
C5 C4 H4 . . 119.4 ?
C3 C4 H4 . . 119.4 ?
C4 C5 C6 . . 121.1(8) ?
C4 C5 H5 . . 119.5 ?
C6 C5 H5 . . 119.5 ?
C1 C6 C5 . . 118.7(7) ?
C1 C6 H6 . . 120.7 ?
C5 C6 H6 . . 120.7 ?
C8 C7 C12 . . 118.0(6) ?
C8 C7 P1 . . 124.0(5) ?
C12 C7 P1 . . 117.9(5) ?
C7 C8 C9 . . 120.8(7) ?
C7 C8 H8 . . 119.6 ?
C9 C8 H8 . . 119.6 ?
C10 C9 C8 . . 119.8(8) ?
C10 C9 H9 . . 120.1 ?
C8 C9 H9 . . 120.1 ?
C11 C10 C9 . . 120.6(7) ?
C11 C10 H10 . . 119.7 ?
C9 C10 H10 . . 119.7 ?
C10 C11 C12 . . 120.3(7) ?
C10 C11 H11 . . 119.8 ?
C12 C11 H11 . . 119.8 ?
C11 C12 C7 . . 120.3(7) ?
C11 C12 H12 . . 119.8 ?
C7 C12 H12 . . 119.8 ?
C14 C13 P1 . . 109.6(4) ?
C14 C13 H13A . . 109.8 ?
P1 C13 H13A . . 109.8 ?
C14 C13 H13B . . 109.8 ?
P1 C13 H13B . . 109.8 ?
H13A C13 H13B . . 108.2 ?
C13 C14 P2 . . 106.4(4) ?
C13 C14 H14A . . 110.4 ?
P2 C14 H14A . . 110.4 ?
C13 C14 H14B . . 110.4 ?
P2 C14 H14B . . 110.4 ?
H14A C14 H14B . . 108.6 ?
C16 C15 C20 . . 117.1(6) ?
C16 C15 P2 . . 122.5(5) ?
C20 C15 P2 . . 120.4(5) ?
C17 C16 C15 . . 122.1(7) ?
C17 C16 H16 . . 119.0 ?
C15 C16 H16 . . 119.0 ?
C18 C17 C16 . . 119.9(8) ?
C18 C17 H17 . . 120.0 ?
C16 C17 H17 . . 120.0 ?
C17 C18 C19 . . 120.6(7) ?
C17 C18 H18 . . 119.7 ?
C19 C18 H18 . . 119.7 ?
C18 C19 C20 . . 119.8(7) ?
C18 C19 H19 . . 120.1 ?
C20 C19 H19 . . 120.1 ?
C19 C20 C15 . . 120.4(7) ?
C19 C20 H20 . . 119.8 ?
C15 C20 H20 . . 119.8 ?
C22 C21 C26 . . 117.9(7) ?
C22 C21 P2 . . 125.0(6) ?
C26 C21 P2 . . 116.9(5) ?
C21 C22 C23 . . 121.1(7) ?
C21 C22 H22 . . 119.4 ?
C23 C22 H22 . . 119.4 ?
C22 C23 C24 . . 120.1(7) ?
C22 C23 H23 . . 119.9 ?
C24 C23 H23 . . 119.9 ?
C25 C24 C23 . . 119.6(8) ?
C25 C24 H24 . . 120.2 ?
C23 C24 H24 . . 120.2 ?
C24 C25 C26 . . 119.7(7) ?
C24 C25 H25 . . 120.2 ?
C26 C25 H25 . . 120.2 ?
C25 C26 C21 . . 121.6(6) ?
C25 C26 H26 . . 119.2 ?
C21 C26 H26 . . 119.2 ?
C28 C27 C32 . . 120.3(7) ?
C28 C27 C35 . . 132.9(7) ?
C32 C27 C35 . . 106.8(7) ?
C28 C27 Ru1 . . 125.5(5) ?
C32 C27 Ru1 . . 72.1(4) ?
C35 C27 Ru1 . . 65.9(3) ?
C29 C28 C27 . . 118.6(7) ?
C29 C28 H28 . . 120.7 ?
C27 C28 H28 . . 120.7 ?
C28 C29 C30 . . 121.8(7) ?
C28 C29 H29 . . 119.1 ?
C30 C29 H29 . . 119.1 ?
C31 C30 C29 . . 120.7(7) ?
C31 C30 H30 . . 119.7 ?
C29 C30 H30 . . 119.7 ?
C30 C31 C32 . . 119.5(7) ?
C30 C31 H31 . . 120.2 ?
C32 C31 H31 . . 120.2 ?
C31 C32 C27 . . 119.2(7) ?
C31 C32 C33 . . 133.2(7) ?
C27 C32 C33 . . 107.6(6) ?
C31 C32 Ru1 . . 125.4(4) ?
C27 C32 Ru1 . . 71.9(4) ?
C33 C32 Ru1 . . 67.9(4) ?
C34 C33 C32 . . 108.2(6) ?
C34 C33 Ru1 . . 70.4(4) ?
C32 C33 Ru1 . . 75.4(4) ?
C34 C33 H33 . . 125.7 ?
C32 C33 H33 . . 125.7 ?
Ru1 C33 H33 . . 125.7 ?
C35 C34 C33 . . 110.5(7) ?
C35 C34 Ru1 . . 71.1(4) ?
C33 C34 Ru1 . . 72.3(4) ?
C35 C34 H34 . . 124.7 ?
C33 C34 H34 . . 124.7 ?
Ru1 C34 H34 . . 124.7 ?
C34 C35 C27 . . 106.5(7) ?
C34 C35 Ru1 . . 72.0(4) ?
C27 C35 Ru1 . . 75.5(3) ?
C34 C35 H35 . . 126.3 ?
C27 C35 H35 . . 126.3 ?
Ru1 C35 H35 . . 126.3 ?
N2 N1 Ru1 . . 119.0(5) ?
N3 N2 N1 . . 175.5(8) ?
C13 P1 C1 . . 105.1(3) ?
C13 P1 C7 . . 103.0(3) ?
C1 P1 C7 . . 100.8(3) ?
C13 P1 Ru1 . . 108.8(2) ?
C1 P1 Ru1 . . 117.5(2) ?
C7 P1 Ru1 . . 119.7(2) ?
C21 P2 C14 . . 105.1(3) ?
C21 P2 C15 . . 101.8(3) ?
C14 P2 C15 . . 101.8(3) ?
C21 P2 Ru1 . . 116.2(2) ?
C14 P2 Ru1 . . 108.2(2) ?
C15 P2 Ru1 . . 121.7(2) ?
N1 Ru1 C35 . . 157.8(2) ?
N1 Ru1 C34 . . 137.1(3) ?
C35 Ru1 C34 . . 36.9(2) ?
N1 Ru1 C33 . . 102.3(2) ?
C35 Ru1 C33 . . 63.0(3) ?
C34 Ru1 C33 . . 37.3(2) ?
N1 Ru1 P2 . . 82.33(15) ?
C35 Ru1 P2 . . 117.78(19) ?
C34 Ru1 P2 . . 98.59(19) ?
C33 Ru1 P2 . . 111.50(18) ?
N1 Ru1 P1 . . 87.17(16) ?
C35 Ru1 P1 . . 103.4(2) ?
C34 Ru1 P1 . . 135.8(2) ?
C33 Ru1 P1 . . 162.63(18) ?
P2 Ru1 P1 . . 83.97(7) ?
N1 Ru1 C27 . . 120.6(2) ?
C35 Ru1 C27 . . 38.6(2) ?
C34 Ru1 C27 . . 61.5(2) ?
C33 Ru1 C27 . . 61.3(3) ?
P2 Ru1 C27 . . 156.39(18) ?
P1 Ru1 C27 . . 101.4(2) ?
N1 Ru1 C32 . . 95.3(2) ?
C35 Ru1 C32 . . 62.8(2) ?
C34 Ru1 C32 . . 61.3(2) ?
C33 Ru1 C32 . . 36.7(2) ?
P2 Ru1 C32 . . 147.10(19) ?
P1 Ru1 C32 . . 128.82(19) ?
C27 Ru1 C32 . . 36.0(2) ?

loop_
_geom_bond_atom_site_label_1
_geom_bond_atom_site_label_2
_geom_bond_site_symmetry_2
_geom_bond_distance
_geom_bond_publ_flag
C1 C2 . 1.367(8) ?
C1 C6 . 1.376(8) ?
C1 P1 . 1.847(6) ?
C2 C3 . 1.400(9) ?
C2 H2 . 0.9500 ?
C3 C4 . 1.354(10) ?
C3 H3 . 0.9500 ?
C4 C5 . 1.354(10) ?
C4 H4 . 0.9500 ?
C5 C6 . 1.382(9) ?
C5 H5 . 0.9500 ?
C6 H6 . 0.9500 ?
C7 C8 . 1.371(8) ?
C7 C12 . 1.400(8) ?
C7 P1 . 1.861(7) ?
C8 C9 . 1.388(9) ?
C8 H8 . 0.9500 ?
C9 C10 . 1.366(9) ?
C9 H9 . 0.9500 ?
C10 C11 . 1.346(9) ?
C10 H10 . 0.9500 ?
C11 C12 . 1.382(8) ?
C11 H11 . 0.9500 ?
C12 H12 . 0.9500 ?
C13 C14 . 1.517(8) ?
C13 P1 . 1.848(6) ?
C13 H13A . 0.9900 ?
C13 H13B . 0.9900 ?
C14 P2 . 1.832(6) ?
C14 H14A . 0.9900 ?
C14 H14B . 0.9900 ?
C15 C16 . 1.380(8) ?
C15 C20 . 1.403(8) ?
C15 P2 . 1.837(6) ?
C16 C17 . 1.362(8) ?
C16 H16 . 0.9500 ?
C17 C18 . 1.354(9) ?
C17 H17 . 0.9500 ?
C18 C19 . 1.369(9) ?
C18 H18 . 0.9500 ?
C19 C20 . 1.379(8) ?
C19 H19 . 0.9500 ?
C20 H20 . 0.9500 ?
C21 C22 . 1.354(8) ?
C21 C26 . 1.383(8) ?
C21 P2 . 1.830(7) ?
C22 C23 . 1.374(9) ?
C22 H22 . 0.9500 ?
C23 C24 . 1.371(9) ?
C23 H23 . 0.9500 ?
C24 C25 . 1.358(8) ?
C24 H24 . 0.9500 ?
C25 C26 . 1.365(9) ?
C25 H25 . 0.9500 ?
C26 H26 . 0.9500 ?
C27 C28 . 1.423(9) ?
C27 C32 . 1.425(9) ?
C27 C35 . 1.487(9) ?
C27 Ru1 . 2.304(6) ?
C28 C29 . 1.354(9) ?
C28 H28 . 0.9500 ?
C29 C30 . 1.419(9) ?
C29 H29 . 0.9500 ?
C30 C31 . 1.370(9) ?
C30 H30 . 0.9500 ?
C31 C32 . 1.412(8) ?
C31 H31 . 0.9500 ?
C32 C33 . 1.426(8) ?
C32 Ru1 . 2.307(6) ?
C33 C34 . 1.406(8) ?
C33 Ru1 . 2.210(6) ?
C33 H33 . 1.0000 ?
C34 C35 . 1.380(9) ?
C34 Ru1 . 2.184(6) ?
C34 H34 . 1.0000 ?
C35 Ru1 . 2.173(6) ?
C35 H35 . 1.0000 ?
N1 N2 . 1.192(8) ?
N1 Ru1 . 2.139(5) ?
N2 N3 . 1.178(8) ?
P1 Ru1 . 2.284(2) ?
P2 Ru1 . 2.235(2) ?
